data_7216879
loop_
_publ_author_name
'Rozek, Tomas'
'Bowie, John H.'
'Pyke, Simon M.'
'Skelton, Brian W.'
'White, Allan H.'

_publ_section_title
;
 A regio- and stereo-selective synthesis of
 2-hydroxy-3-methylochromycinone in three steps from
 2-bromo-5-acetoxy-1,4-naphthoquinone and
 1-acetoxy-3,3-dimethyl-5-vinylcyclohexa-1,5-diene&#x2020;
;
_journal_issue 15
_journal_name_full 'Journal of the Chemical Society, Perkin Transactions 1'
_journal_page_first 1826
_journal_paper_doi 10.1039/b101756j
_journal_year 2001
_chemical_formula_sum 'C24 H23 Br O6'
_chemical_formula_weight 487.35
_space_group_IT_number 14
_symmetry_cell_setting monoclinic
_symmetry_space_group_name_Hall '-P 2ybc'
_symmetry_space_group_name_H-M 'P 1 21/c 1'
_cell_angle_alpha 90.00000
_cell_angle_beta 101.6370(10)
_cell_angle_gamma 90.00000
_cell_formula_units_Z 4
_cell_length_a 8.8741(4)
_cell_length_b 20.1040(10)
_cell_length_c 12.2989(6)
_cell_measurement_reflns_used 8192
_cell_measurement_temperature 153
_cell_measurement_theta_max 24.6
_cell_measurement_theta_min 3.2
_cell_volume 2149.08(18)
_computing_cell_refinement 'Siemens SAINT (Siemens, 1995)'
_computing_data_collection 'Siemens SMART (Siemens, 1995)'
_computing_data_reduction 'xtal ADDREF SORTRF'
_computing_molecular_graphics xtal
_computing_publication_material 'xtal BONDLA CIFIO'
_computing_structure_refinement 'xtal CRYLSQ'
_computing_structure_solution xtal
_diffrn_ambient_temperature 153
_diffrn_measurement_device_type
;
Bruker SMART CCD diffractometer
;
_diffrn_measurement_method '\w scans'
_diffrn_radiation_detector 'CCD area detector'
_diffrn_radiation_monochromator graphite
_diffrn_radiation_source 'sealed tube'
_diffrn_radiation_type 'Mo K\a'
_diffrn_radiation_wavelength .71073
_diffrn_reflns_av_R_equivalents .036
_diffrn_reflns_av_sigmaI/netI .117
_diffrn_reflns_limit_h_max 14
_diffrn_reflns_limit_h_min -15
_diffrn_reflns_limit_k_max 34
_diffrn_reflns_limit_k_min 0
_diffrn_reflns_limit_l_max 20
_diffrn_reflns_limit_l_min 0
_diffrn_reflns_number 40562
_diffrn_reflns_theta_max 37.16
_diffrn_reflns_theta_min 2.34
_diffrn_standards_decay_% 0
_exptl_absorpt_coefficient_mu 1.952
_exptl_absorpt_correction_T_max .80
_exptl_absorpt_correction_T_min .71
_exptl_absorpt_correction_type multi-scan
_exptl_absorpt_process_details
;
SADABS; Sheldrick, 1996
;
_exptl_crystal_colour colourless
_exptl_crystal_density_diffrn 1.506
_exptl_crystal_description prism
_exptl_crystal_F_000 1000
_exptl_crystal_size_max .3
_exptl_crystal_size_mid .25
_exptl_crystal_size_min .2
_refine_diff_density_max .688
_refine_diff_density_min -.629
_refine_ls_goodness_of_fit_all .894
_refine_ls_goodness_of_fit_ref 1.02
_refine_ls_hydrogen_treatment refall
_refine_ls_matrix_type full
_refine_ls_number_constraints 0
_refine_ls_number_parameters 372
_refine_ls_number_reflns 6875
_refine_ls_number_restraints 0
_refine_ls_R_factor_all .064
_refine_ls_R_factor_gt .03
_refine_ls_shift/su_max .077
_refine_ls_shift/su_mean .002
_refine_ls_structure_factor_coef F
_refine_ls_weighting_scheme calc
_refine_ls_wR_factor_all .031
_refine_ls_wR_factor_ref .028
_reflns_d_resolution_high .588
_reflns_d_resolution_low 8.677
_reflns_Friedel_coverage 0
_reflns_limit_h_max 15
_reflns_limit_h_min 0
_reflns_limit_k_max 34
_reflns_limit_k_min 0
_reflns_limit_l_max 20
_reflns_limit_l_min -20
_reflns_number_gt 6875
_reflns_number_total 10667
_reflns_threshold_expression 'F    > 4.00 sig(F   )'
_cod_data_source_file b101756j.txt
_cod_data_source_block jbtr1
_cod_original_sg_symbol_Hall -p_2ybc
_cod_original_sg_symbol_H-M P_1_21/c_1
_cod_original_formula_sum 'C24 H23 Br1 O6'
_cod_database_code 7216879

loop_
_symmetry_equiv_pos_as_xyz
+x,+y,+z
-x,1/2+y,1/2-z
-x,-y,-z
+x,1/2-y,1/2+z

loop_
_atom_site_label
_atom_site_fract_x
_atom_site_fract_y
_atom_site_fract_z
_atom_site_U_iso_or_equiv
_atom_site_adp_type
_atom_site_occupancy
C1 .07430(14) .90493(6) .19172(10) .0165(5) Uani 1.00000
O111 .17721(10) .94013(4) .13924(7) .0189(4) Uani 1.00000
C111 .14239(15) .94445(6) .02656(11) .0192(5) Uani 1.00000
O112 .02627(11) .92220(5) -.02944(8) .0240(4) Uani 1.00000
C112 .2670(2) .97986(9) -.01568(14) .0273(7) Uani 1.00000
C2 -.00600(15) .93956(7) .25178(11) .0206(5) Uani 1.00000
C3 -.11354(15) .90874(7) .31841(11) .0225(6) Uani 1.00000
C31 -.0281(2) .89794(9) .43887(12) .0294(7) Uani 1.00000
C32 -.2533(2) .95342(9) .31765(15) .0326(8) Uani 1.00000
C4 -.16736(15) .84209(7) .26308(12) .0226(6) Uani 1.00000
C4a -.03553(14) .79909(6) .24588(10) .0184(5) Uani 1.00000
C5 -.01547(15) .73813(7) .28759(11) .0217(6) Uani 1.00000
C6 .10875(15) .69142(7) .27205(12) .0226(6) Uani 1.00000
C6a .19852(14) .71757(6) .18612(10) .0171(5) Uani 1.00000
C7 .34805(14) .67919(6) .19886(10) .0187(5) Uani 1.00000
O7 .36122(12) .63350(5) .13715(8) .0292(5) Uani 1.00000
C7a .47022(14) .69850(6) .29638(10) .0156(5) Uani 1.00000
C8 .59173(14) .65594(6) .34122(10) .0164(5) Uani 1.00000
C81 .65971(14) .59114(7) .19892(11) .0202(6) Uani 1.00000
O81 .60193(10) .59310(4) .29498(7) .0197(4) Uani 1.00000
O82 .72230(12) .63791(5) .16780(8) .0291(5) Uani 1.00000
C82 .6312(2) .52510(8) .14388(13) .0275(7) Uani 1.00000
C9 .69844(15) .67253(7) .43600(10) .0190(5) Uani 1.00000
C10 .68670(15) .73342(7) .48766(10) .0192(5) Uani 1.00000
C11 .56866(14) .77689(6) .44475(10) .0166(5) Uani 1.00000
C11a .46071(13) .75995(6) .35045(10) .0148(5) Uani 1.00000
C12 .33474(13) .80900(6) .30929(9) .0154(5) Uani 1.00000
O12 .32197(11) .85978(5) .35955(8) .0252(4) Uani 1.00000
C12a .22567(14) .79259(6) .19983(9) .0148(5) Uani 1.00000
C12b .07071(14) .83006(6) .17639(10) .0154(5) Uani 1.00000
Br .354734(15) .815313(7) .089180(11) .02220(6) Uani 1.00000
H2 .0063(17) .9886(7) .2520(12) .020(4) Uiso 1.00000
H31A -.098(2) .8789(8) .4829(14) .035(5) Uiso 1.00000
H31B .060(2) .8683(8) .4410(14) .033(5) Uiso 1.00000
H31C .005(2) .9391(10) .4685(15) .046(5) Uiso 1.00000
H32A -.325(2) .9322(9) .3562(16) .048(5) Uiso 1.00000
H32B -.224(2) .9948(9) .3446(15) .041(5) Uiso 1.00000
H32C -.312(2) .9605(9) .2483(17) .047(5) Uiso 1.00000
H4A -.2294(19) .8184(7) .3066(13) .025(4) Uiso 1.00000
H4B -.234(2) .8512(8) .1914(15) .034(4) Uiso 1.00000
H5 -.089(2) .7225(8) .3285(14) .035(5) Uiso 1.00000
H6A .1785(18) .6844(7) .3428(13) .024(4) Uiso 1.00000
H6B .0673(18) .6479(8) .2476(13) .032(4) Uiso 1.00000
H6a .1412(17) .7098(7) .1172(12) .019(4) Uiso 1.00000
H82A .699(2) .5183(9) .0928(16) .050(6) Uiso 1.00000
H82B .637(2) .4900(9) .1947(16) .048(5) Uiso 1.00000
H82C .532(2) .5251(9) .1043(15) .043(5) Uiso 1.00000
H9 .7739(16) .6402(7) .4641(12) .018(4) Uiso 1.00000
H10 .7591(17) .7457(7) .5505(12) .022(4) Uiso 1.00000
H11 .5605(17) .8193(7) .4798(12) .020(4) Uiso 1.00000
H12b .0280(17) .8215(7) .0995(12) .018(4) Uiso 1.00000
H112A .225(3) 1.0165(13) -.047(2) .088(8) Uiso 1.00000
H112B .349(2) .9897(10) .0365(18) .055(6) Uiso 1.00000
H112C .292(3) .9536(12) -.071(2) .070(7) Uiso 1.00000

loop_
_atom_site_aniso_label
_atom_site_aniso_U_11
_atom_site_aniso_U_22
_atom_site_aniso_U_33
_atom_site_aniso_U_12
_atom_site_aniso_U_13
_atom_site_aniso_U_23
C1 .0144(5) .0201(6) .0147(5) .0007(5) .0021(4) .0023(5)
O111 .0183(4) .0216(5) .0172(4) -.0015(4) .0045(3) .0014(4)
C111 .0217(6) .0173(6) .0194(6) .0032(5) .0060(5) .0028(5)
O112 .0245(5) .0268(5) .0198(5) -.0004(4) .0020(4) .0031(4)
C112 .0281(8) .0287(8) .0274(8) -.0018(6) .0110(6) .0063(6)
C2 .0205(6) .0221(6) .0189(6) .0038(5) .0036(5) .0006(5)
C3 .0234(6) .0270(7) .0188(6) .0063(5) .0085(5) .0010(5)
C31 .0359(8) .0341(8) .0194(7) .0049(7) .0085(6) -.0022(6)
C32 .0309(8) .0372(9) .0337(9) .0128(7) .0164(7) .0037(7)
C4 .0161(6) .0315(7) .0219(6) .0015(5) .0077(5) .0010(6)
C4a .0145(5) .0239(6) .0170(6) -.0022(5) .0038(4) -.0016(5)
C5 .0179(6) .0250(7) .0230(6) -.0049(5) .0060(5) .0002(5)
C6 .0192(6) .0189(7) .0289(7) -.0040(5) .0035(5) .0012(5)
C6a .0152(5) .0186(6) .0156(6) .0003(5) -.0013(4) -.0034(5)
C7 .0191(5) .0189(6) .0168(5) .0001(5) .0007(4) -.0004(5)
O7 .0283(5) .0280(5) .0274(5) .0077(4) -.0036(4) -.0121(4)
C7a .0157(5) .0177(6) .0134(5) -.0001(4) .0030(4) .0005(4)
C8 .0173(5) .0162(6) .0157(5) -.0001(5) .0034(4) .0025(4)
C81 .0174(6) .0230(6) .0188(6) .0047(5) .0007(5) .0005(5)
O81 .0235(5) .0164(4) .0196(4) .0032(4) .0052(4) .0016(3)
O82 .0343(6) .0292(5) .0264(5) -.0060(4) .0122(4) -.0020(4)
C82 .0297(8) .0245(7) .0266(7) .0034(6) .0020(6) -.0047(6)
C9 .0152(5) .0233(7) .0178(6) .0021(5) .0019(4) .0062(5)
C10 .0157(6) .0258(7) .0148(6) -.0023(5) .0003(5) .0022(5)
C11 .0164(5) .0201(6) .0134(5) -.0022(5) .0034(4) .0001(4)
C11a .0137(5) .0176(6) .0135(5) -.0003(4) .0035(4) .0015(4)
C12 .0148(5) .0175(6) .0137(5) -.0007(4) .0024(4) .0005(4)
O12 .0267(5) .0229(5) .0225(5) .0056(4) -.0031(4) -.0074(4)
C12a .0144(5) .0189(5) .0115(5) .0007(4) .0032(4) -.0003(4)
C12b .0137(5) .0198(6) .0124(5) .0009(4) .0018(4) -.0001(4)
Br .02195(6) .02968(7) .01763(6) .00794(6) .01031(4) .00564(6)

loop_
_atom_type_symbol
_atom_type_oxidation_number
_atom_type_number_in_cell
_atom_type_scat_dispersion_real
_atom_type_scat_dispersion_imag
_atom_type_scat_source
C 0 96 .002 .002 'Int Tables Vol IV Tables 2.2B and 2.3.1'
H 0 92 0 0 'Int Tables Vol IV Tables 2.2B and 2.3.1'
Br 0 4 -.374 2.456 'Int Tables Vol IV Tables 2.2B and 2.3.1'
O 0 24 .008 .006 'Int Tables Vol IV Tables 2.2B and 2.3.1'

loop_
_geom_angle_atom_site_label_1
_geom_angle_atom_site_label_2
_geom_angle_atom_site_label_3
_geom_angle
O111 C1 C2 117.58(11)
O111 C1 C12b 116.13(11)
C2 C1 C12b 126.26(12)
C1 O111 C111 117.59(9)
O111 C111 O112 123.46(13)
O111 C111 C112 110.66(11)
O112 C111 C112 125.88(13)
C111 C112 H112A 105.7(18)
C111 C112 H112B 114.2(15)
C111 C112 H112C 106.7(15)
H112A C112 H112B 110(2)
H112A C112 H112C 107(2)
H112B C112 H112C 112(2)
C1 C2 C3 123.89(13)
C1 C2 H2 117.0(9)
C3 C2 H2 119.2(9)
C2 C3 C31 109.74(11)
C2 C3 C32 110.86(12)
C2 C3 C4 106.96(12)
C31 C3 C32 109.31(13)
C31 C3 C4 110.66(12)
C32 C3 C4 109.30(11)
C3 C31 H31A 110.2(9)
C3 C31 H31B 110.4(10)
C3 C31 H31C 107.8(11)
H31A C31 H31B 109.6(14)
H31A C31 H31C 108.4(16)
H31B C31 H31C 110.4(15)
C3 C32 H32A 110.6(11)
C3 C32 H32B 110.9(12)
C3 C32 H32C 113.8(13)
H32A C32 H32B 113.2(17)
H32A C32 H32C 102.7(17)
H32B C32 H32C 105.3(16)
C3 C4 C4a 112.52(11)
C3 C4 H4A 110.3(9)
C3 C4 H4B 108.4(10)
C4a C4 H4A 109.9(9)
C4a C4 H4B 109.2(11)
H4A C4 H4B 106.4(14)
C4 C4a C5 121.62(13)
C4 C4a C12b 115.47(11)
C5 C4a C12b 122.91(12)
C4a C5 C6 125.30(14)
C4a C5 H5 117.2(10)
C6 C5 H5 117.5(10)
C5 C6 C6a 111.83(11)
C5 C6 H6A 109.3(10)
C5 C6 H6B 111.3(10)
C6a C6 H6A 109.9(10)
C6a C6 H6B 108.1(10)
H6A C6 H6B 106.2(12)
C6 C6a C7 108.59(10)
C6 C6a C12a 110.66(11)
C6 C6a H6a 108.1(10)
C7 C6a C12a 112.02(10)
C7 C6a H6a 108.8(10)
C12a C6a H6a 108.5(9)
C6a C7 O7 120.93(11)
C6a C7 C7a 115.37(11)
O7 C7 C7a 123.54(11)
C7 C7a C8 122.22(11)
C7 C7a C11a 120.08(10)
C8 C7a C11a 117.60(10)
C7a C8 O81 120.06(10)
C7a C8 C9 121.71(11)
O81 C8 C9 118.09(10)
O81 C81 O82 121.95(12)
O81 C81 C82 110.89(12)
O82 C81 C82 127.16(14)
C8 O81 C81 116.13(10)
C81 C82 H82A 110.6(11)
C81 C82 H82B 112.8(12)
C81 C82 H82C 107.3(11)
H82A C82 H82B 111.8(17)
H82A C82 H82C 108.4(17)
H82B C82 H82C 105.6(16)
C8 C9 C10 119.59(11)
C8 C9 H9 117.1(8)
C10 C9 H9 123.3(8)
C9 C10 C11 120.10(11)
C9 C10 H10 120.6(9)
C11 C10 H10 119.3(9)
C10 C11 C11a 120.31(12)
C10 C11 H11 120.4(8)
C11a C11 H11 119.3(8)
C7a C11a C11 120.69(11)
C7a C11a C12 121.80(10)
C11 C11a C12 117.52(11)
C11a C12 O12 121.48(10)
C11a C12 C12a 116.88(10)
O12 C12 C12a 121.62(10)
C6a C12a C12 111.56(9)
C6a C12a C12b 110.22(10)
C6a C12a Br 104.42(8)
C12 C12a C12b 116.21(10)
C12 C12a Br 101.68(8)
C12b C12a Br 111.86(8)
C1 C12b C4a 109.57(11)
C1 C12b C12a 117.75(10)
C1 C12b H12b 107.1(8)
C4a C12b C12a 108.90(10)
C4a C12b H12b 108.2(9)
C12a C12b H12b 104.8(9)

loop_
_geom_bond_atom_site_label_1
_geom_bond_atom_site_label_2
_geom_bond_distance
C1 O111 1.4104(16)
C1 C2 1.323(2)
C1 C12b 1.5166(17)
O111 C111 1.3605(15)
C111 O112 1.2041(15)
C111 C112 1.494(2)
C112 H112A .88(3)
C112 H112B .89(2)
C112 H112C .92(2)
C2 C3 1.510(2)
C2 H2 .991(15)
C3 C31 1.5375(19)
C3 C32 1.530(2)
C3 C4 1.535(2)
C31 H31A .978(19)
C31 H31B .978(18)
C31 H31C .928(19)
C32 H32A .97(2)
C32 H32B .914(19)
C32 H32C .92(2)
C4 C4a 1.504(2)
C4 H4A .967(17)
C4 H4B .975(16)
C4a C5 1.3266(19)
C4a C12b 1.5271(19)
C5 C6 1.490(2)
C5 H5 .951(18)
C6 C6a 1.539(2)
C6 H6A .971(15)
C6 H6B .974(17)
C6a C7 1.5155(18)
C6a C12a 1.5313(18)
C6a H6a .910(14)
C7 O7 1.2122(17)
C7 C7a 1.4967(16)
C7a C8 1.3996(16)
C7a C11a 1.4136(17)
C8 O81 1.3959(15)
C8 C9 1.3862(16)
C81 O81 1.3800(17)
C81 O82 1.1937(17)
C81 C82 1.489(2)
C82 H82A .96(2)
C82 H82B .94(2)
C82 H82C .918(18)
C9 C10 1.393(2)
C9 H9 .947(14)
C10 C11 1.3845(17)
C10 H10 .933(14)
C11 C11a 1.3895(15)
C11 H11 .964(15)
C11a C12 1.4999(16)
C12 O12 1.2107(16)
C12 C12a 1.5272(15)
C12a C12b 1.5433(17)
C12a Br 2.0002(13)
C12b H12b .960(14)

loop_
_geom_contact_atom_site_label_1
_geom_contact_atom_site_label_2
_geom_contact_distance
_geom_contact_site_symmetry_2
C1 C111 2.3702(19) .
C1 O112 2.6895(15) .
C1 C3 2.502(2) .
C1 C4 2.779(2) .
C1 C4a 2.4866(18) .
C1 O12 2.8434(14) .
C1 C12a 2.6194(18) .
C1 Br 3.5066(13) .
C1 H2 1.980(15) .
C1 H12b 2.020(14) .
O111 O112 2.2599(12) .
O111 C112 2.348(2) .
O111 C2 2.3382(18) .
O111 C12b 2.4846(15) .
O111 Br 3.0902(9) .
O111 H2 2.454(16) .
O111 H82B 2.557(18) '2 655'
O111 H112B 2.39(2) .
C111 Br 3.2091(13) .
C111 H112A 1.93(3) .
C111 H112B 2.03(2) .
C111 H112C 1.97(3) .
O112 C112 2.406(2) .
O112 Br 3.6779(9) .
O112 H9 2.554(15) '4 464'
O112 H12b 2.569(14) .
O112 H112A 2.63(3) .
O112 H112C 2.59(2) .
C112 Br 3.5788(17) .
C2 C31 2.493(2) .
C2 C32 2.504(2) .
C2 C4 2.447(2) .
C2 C4a 2.836(2) .
C2 C12b 2.5345(19) .
C2 H31B 2.695(16) .
C2 H31C 2.65(2) .
C2 H32B 2.67(2) .
C2 H4B 2.684(17) .
C3 C4a 2.527(2) .
C3 H2 2.173(16) .
C3 H31A 2.088(17) .
C3 H31B 2.090(16) .
C3 H31C 2.024(18) .
C3 H32A 2.08(2) .
C3 H32B 2.04(2) .
C3 H32C 2.076(18) .
C3 H4A 2.078(15) .
C3 H4B 2.062(16) .
C31 C32 2.502(2) .
C31 C4 2.527(2) .
C31 H4A 2.688(15) .
C32 C4 2.500(2) .
C32 H2 2.685(16) .
C32 H31A 2.675(16) .
C32 H31C 2.655(17) .
C32 H4B 2.603(18) .
C4 C5 2.472(2) .
C4 C12b 2.563(2) .
C4 H32A 2.68(2) .
C4 H32C 2.693(18) .
C4 H5 2.586(16) .
C4a C6 2.5024(19) .
C4a C6a 2.8558(19) .
C4a C12a 2.4981(18) .
C4a H4A 2.046(18) .
C4a H4B 2.043(17) .
C4a H5 1.954(17) .
C4a H12b 2.043(16) .
C5 C6a 2.508(2) .
C5 C12a 2.806(2) .
C5 C12b 2.509(2) .
C5 H4A 2.538(16) .
C5 H6A 2.030(15) .
C5 H6B 2.055(17) .
C6 C7 2.480(2) .
C6 C12a 2.525(2) .
C6 H5 2.105(18) .
C6 H6a 2.017(16) .
C6a O7 2.3780(17) .
C6a C7a 2.5457(16) .
C6a C11a 2.8856(16) .
C6a C12 2.5289(17) .
C6a C12b 2.5220(18) .
C6a Br 2.8056(13) .
C6a H6A 2.080(17) .
C6a H6B 2.061(17) .
C6a H12b 2.672(13) .
C7 C8 2.5363(16) .
C7 O81 2.8974(15) .
C7 C11a 2.5218(17) .
C7 C12 2.9552(18) .
C7 C12a 2.5262(18) .
C7 Br 3.0568(13) .
C7 H6A 2.546(18) .
C7 H6a 2.004(14) .
O7 C7a 2.3905(15) .
O7 C8 2.9354(15) .
O7 C81 2.7399(16) .
O7 O81 2.7052(12) .
O7 Br 3.7010(10) .
O7 H6a 2.456(15) .
C7a O81 2.4216(15) .
C7a C9 2.4331(16) .
C7a C10 2.8097(16) .
C7a C11 2.4359(17) .
C7a C12 2.5461(17) .
C7a C12a 2.9425(16) .
C7a Br 3.4650(12) .
C7a Br 3.9477(13) '4 565'
C8 C81 2.3558(19) .
C8 O82 2.6495(18) .
C8 C10 2.4016(17) .
C8 C11 2.7715(18) .
C8 C11a 2.4063(17) .
C8 H9 2.003(13) .
C81 H82A 2.04(2) .
C81 H82B 2.04(2) .
C81 H82C 1.968(18) .
O81 O82 2.2524(15) .
O81 C82 2.363(2) .
O81 C9 2.3858(15) .
O81 H82B 2.46(2) .
O81 H82C 2.677(18) .
O81 H9 2.505(13) .
O82 C82 2.4057(19) .
O82 H82A 2.569(19) .
O82 H11 2.609(14) '4 564'
C9 C11 2.4063(19) .
C9 C11a 2.7841(17) .
C9 Br 3.9026(14) '4 565'
C9 H10 2.033(15) .
C10 C11a 2.4061(16) .
C10 Br 3.5611(14) '4 565'
C10 H9 2.070(15) .
C10 H11 2.049(14) .
C11 C12 2.4711(15) .
C11 O12 2.7824(15) .
C11 Br 3.3994(13) '4 565'
C11 H10 2.013(14) .
C11a O12 2.3690(16) .
C11a C12a 2.5795(15) .
C11a Br 3.3510(12) .
C11a Br 3.5929(13) '4 565'
C11a H11 2.042(14) .
C12 C12b 2.6068(15) .
C12 Br 2.7513(12) .
C12 H11 2.600(14) .
O12 C12a 2.3952(15) .
O12 C12b 2.8943(14) .
O12 Br 3.5116(10) .
O12 H11 2.463(14) .
C12a H6a 2.014(14) .
C12a H12b 2.016(14) .
C12b Br 2.9465(13) .
C12b H6a 2.636(15) .
Br H4B 3.682(17) '1 655'
Br H6A 3.117(15) '4 564'
Br H6a 2.911(15) .
Br H11 3.668(15) '4 564'
Br H12b 2.930(15) .
Br H112B 3.56(2) .
Br H112C 3.39(2) .
H31A H31B 1.60(3) .
H31A H31C 1.55(3) .
H31B H31C 1.56(3) .
H32A H32B 1.57(3) .
H32A H32C 1.47(3) .
H32B H32C 1.45(3) .
H4A H4B 1.56(2) .
H4A H5 2.28(2) .
H5 H6B 2.39(2) .
H6A H6B 1.56(2) .
H6B H6a 2.23(2) .
H82A H82B 1.57(3) .
H82A H82C 1.53(3) .
H82B H82C 1.48(2) .
H9 H10 2.39(2) .
H10 H11 2.33(2) .
H112A H112B 1.45(3) .
H112A H112C 1.45(4) .
H112B H112C 1.51(3) .
